data_4501598
loop_
_publ_author_name
'Li, Cheng-Peng'
'Yu, Qian'
'Chen, Jing'
'Du, Miao'

_publ_section_title
;
 Supramolecular Coordination Complexes with 5-Sulfoisophthalic Acid and
 2,5-Bipyridyl-1,3,4-Oxadiazole: Specific Sensitivity to Acidity for
 Cd(II) Species
;
_journal_issue 6
_journal_name_full 'Crystal Growth &amp; Design'
_journal_page_first 2650
_journal_paper_doi 10.1021/cg100144p
_journal_volume 10
_journal_year 2010
_chemical_formula_sum 'C40 H66 Cd3 N8 O38 S2'
_chemical_formula_weight 1668.33
_chemical_name_systematic
; 
 ? 
;
_space_group_IT_number 14
_symmetry_cell_setting monoclinic
_symmetry_space_group_name_Hall '-P 2ybc'
_symmetry_space_group_name_H-M 'P 1 21/c 1'
_atom_sites_solution_hydrogens geom
_atom_sites_solution_primary direct
_atom_sites_solution_secondary difmap
_audit_creation_method SHELXL-97
_cell_angle_alpha 90.00
_cell_angle_beta 96.8110(10)
_cell_angle_gamma 90.00
_cell_formula_units_Z 2
_cell_length_a 7.0610(4)
_cell_length_b 20.6832(11)
_cell_length_c 21.1487(11)
_cell_measurement_reflns_used 5418
_cell_measurement_temperature 296(2)
_cell_measurement_theta_max 27.83
_cell_measurement_theta_min 2.18
_cell_volume 3066.8(3)
_computing_cell_refinement 'Bruker APEX II'
_computing_data_collection 'Bruker APEX II'
_computing_data_reduction 'Bruker SAINT'
_computing_molecular_graphics 'Bruker SHELXTL'
_computing_publication_material 'Bruker SHELXTL'
_computing_structure_refinement 'SHELXL-97 (Sheldrick, 1997)'
_computing_structure_solution 'SHELXS-97 (Sheldrick, 1990)'
_diffrn_ambient_temperature 296(2)
_diffrn_measured_fraction_theta_full 0.999
_diffrn_measured_fraction_theta_max 0.999
_diffrn_measurement_device_type 'APEX II CCD area detector'
_diffrn_measurement_method 'phi and omega scans'
_diffrn_radiation_monochromator graphite
_diffrn_radiation_source 'fine-focus sealed tube'
_diffrn_radiation_type MoK\a
_diffrn_radiation_wavelength 0.71073
_diffrn_reflns_av_R_equivalents 0.0143
_diffrn_reflns_av_sigmaI/netI 0.0154
_diffrn_reflns_limit_h_max 8
_diffrn_reflns_limit_h_min -8
_diffrn_reflns_limit_k_max 24
_diffrn_reflns_limit_k_min -18
_diffrn_reflns_limit_l_max 25
_diffrn_reflns_limit_l_min -25
_diffrn_reflns_number 16579
_diffrn_reflns_theta_full 25.01
_diffrn_reflns_theta_max 25.01
_diffrn_reflns_theta_min 1.94
_exptl_absorpt_coefficient_mu 1.206
_exptl_absorpt_correction_T_max 1.000000
_exptl_absorpt_correction_T_min 0.790451
_exptl_absorpt_correction_type multi-scan
_exptl_absorpt_process_details SADABS
_exptl_crystal_colour COLOURLESS
_exptl_crystal_density_diffrn 1.807
_exptl_crystal_density_meas ?
_exptl_crystal_density_method 'not measured'
_exptl_crystal_description BLOCK
_exptl_crystal_F_000 1684
_exptl_crystal_size_max 0.28
_exptl_crystal_size_mid 0.16
_exptl_crystal_size_min 0.14
_refine_diff_density_max 0.421
_refine_diff_density_min -1.718
_refine_diff_density_rms 0.093
_refine_ls_extinction_method none
_refine_ls_goodness_of_fit_ref 1.053
_refine_ls_hydrogen_treatment constr
_refine_ls_matrix_type full
_refine_ls_number_parameters 440
_refine_ls_number_reflns 5407
_refine_ls_number_restraints 12
_refine_ls_restrained_S_all 1.052
_refine_ls_R_factor_all 0.0328
_refine_ls_R_factor_gt 0.0291
_refine_ls_shift/su_max 0.000
_refine_ls_shift/su_mean 0.000
_refine_ls_structure_factor_coef Fsqd
_refine_ls_weighting_details 'calc w=1/[\s^2^(Fo^2^)+(0.0454P)^2^+5.3932P] where P=(Fo^2^+2Fc^2^)/3'
_refine_ls_weighting_scheme calc
_refine_ls_wR_factor_gt 0.0829
_refine_ls_wR_factor_ref 0.0851
_reflns_number_gt 4881
_reflns_number_total 5407
_reflns_threshold_expression >2sigma(I)
_cod_data_source_file cg100144p_si_002.cif
_cod_data_source_block 3
_cod_depositor_comments
;
The following automatic conversions were performed:

'_symmetry_cell_setting' value 'Monoclinic' changed to 'monoclinic'
according to /home/saulius/struct/CIF-dictionaries/cif_core.dic
dictionary named 'cif_core.dic' version 2.4.2 from
2011-04-26.

'_exptl_absorpt_correction_type' value 'MULTI-SCAN'
changed to 'multi-scan' according to
/home/saulius/struct/CIF-dictionaries/cif_core.dic dictionary named
'cif_core.dic' version 2.4.2 from 2011-04-26.

Automatic conversion script
Id: cif_fix_values 1715 2011-07-08 13:25:40Z adriana 

The following automatic conversions were performed:

'_exptl_crystal_density_meas' value 'NONE' was changed to '?' - the
value is perceived as not measured.

Automatic conversion script
Id: cif_fix_values 3008 2015-01-20 13:52:24Z robertas 
;
_cod_original_sg_symbol_H-M P2(1)/c
_cod_database_code 4501598

loop_
_symmetry_equiv_pos_as_xyz
'x, y, z'
'-x, y+1/2, -z+1/2'
'-x, -y, -z'
'x, -y-1/2, z-1/2'

loop_
_atom_site_label
_atom_site_type_symbol
_atom_site_fract_x
_atom_site_fract_y
_atom_site_fract_z
_atom_site_U_iso_or_equiv
_atom_site_adp_type
_atom_site_occupancy
_atom_site_symmetry_multiplicity
_atom_site_calc_flag
_atom_site_refinement_flags
_atom_site_disorder_assembly
_atom_site_disorder_group
Cd1 Cd 0.13076(3) 0.314975(10) 0.057554(10) 0.02460(9) Uani 1 1 d . . .
Cd2 Cd 0.0000 1.0000 0.0000 0.04336(12) Uani 1 2 d S . .
S1 S -0.02833(12) 0.50472(4) -0.23353(4) 0.03083(19) Uani 1 1 d . . .
O1 O 0.4469(3) 0.11764(10) 0.33350(10) 0.0261(5) Uani 1 1 d . . .
O2 O 0.0296(4) 0.33768(11) -0.04510(10) 0.0334(5) Uani 1 1 d . . .
O3 O -0.0912(4) 0.24360(12) -0.08101(11) 0.0467(7) Uani 1 1 d . . .
O4 O -0.2634(4) 0.21663(11) -0.31531(11) 0.0379(6) Uani 1 1 d . . .
O5 O -0.2924(3) 0.30254(11) -0.37768(10) 0.0319(5) Uani 1 1 d . . .
O6 O 0.0941(10) 0.5091(2) -0.2834(4) 0.0505(17) Uani 0.856(19) 1 d PD A 1
O7 O 0.0631(11) 0.5271(2) -0.17279(16) 0.0492(14) Uani 0.856(19) 1 d PD A 1
O8 O -0.2114(6) 0.5364(2) -0.2512(4) 0.0505(15) Uani 0.856(19) 1 d PD A 1
O6' O 0.172(4) 0.4997(10) -0.2550(13) 0.033(6) Uani 0.144(19) 1 d PD A 2
O7' O -0.013(4) 0.5331(15) -0.1718(9) 0.037(6) Uani 0.144(19) 1 d PDU A 2
O8' O -0.158(4) 0.5293(11) -0.2808(14) 0.033(8) Uani 0.144(19) 1 d PD A 2
O9 O -0.1314(3) 0.36443(11) 0.09638(11) 0.0336(5) Uani 1 1 d . . .
H9A H -0.0922 0.3979 0.1173 0.050 Uiso 1 1 d R . .
H9B H -0.1777 0.3341 0.1169 0.050 Uiso 1 1 d R . .
O10 O 0.4269(4) 0.27102(14) 0.04053(12) 0.0484(7) Uani 1 1 d . . .
H10A H 0.4984 0.2491 0.0677 0.073 Uiso 1 1 d R . .
H10B H 0.4805 0.2915 0.0127 0.073 Uiso 1 1 d R . .
O11 O -0.0273(3) 0.21596(11) 0.03947(10) 0.0321(5) Uani 1 1 d . . .
H11A H -0.1170 0.2118 0.0627 0.048 Uiso 1 1 d R . .
H11B H -0.0591 0.2214 -0.0002 0.048 Uiso 1 1 d R . .
O12 O -0.0910(6) 0.96186(19) 0.09043(15) 0.0737(10) Uani 1 1 d . . .
H12A H -0.1449 0.9229 0.0928 0.110 Uiso 1 1 d R . .
H12B H -0.0281 0.9669 0.1297 0.110 Uiso 1 1 d R . .
O13 O 0.2813(4) 0.95188(16) 0.01983(15) 0.0594(8) Uani 1 1 d . . .
H13A H 0.3351 0.9446 -0.0133 0.089 Uiso 1 1 d R . .
H13B H 0.2988 0.9242 0.0497 0.089 Uiso 1 1 d R . .
O14 O 0.1282(4) 1.08696(13) 0.05211(13) 0.0503(7) Uani 1 1 d . . .
H14A H 0.0777 1.1233 0.0414 0.075 Uiso 1 1 d R . .
H14B H 0.2484 1.0839 0.0525 0.075 Uiso 1 1 d R . .
N1 N 0.2131(4) 0.27299(13) 0.15973(12) 0.0262(6) Uani 1 1 d . . .
N2 N 0.4317(4) 0.20546(14) 0.39113(13) 0.0332(6) Uani 1 1 d . . .
N3 N 0.5053(4) 0.15489(14) 0.43085(13) 0.0321(6) Uani 1 1 d . . .
N4 N 0.7204(4) -0.08405(13) 0.43522(13) 0.0288(6) Uani 1 1 d . . .
C1 C 0.3316(4) 0.21255(15) 0.27471(14) 0.0240(6) Uani 1 1 d . . .
C2 C 0.3214(5) 0.17855(15) 0.21842(15) 0.0275(7) Uani 1 1 d . . .
H2 H 0.3534 0.1349 0.2183 0.033 Uiso 1 1 calc R . .
C3 C 0.2632(5) 0.21022(16) 0.16253(15) 0.0287(7) Uani 1 1 d . . .
H3 H 0.2582 0.1871 0.1246 0.034 Uiso 1 1 calc R . .
C4 C 0.2196(5) 0.30494(16) 0.21482(16) 0.0297(7) Uani 1 1 d . . .
H4 H 0.1824 0.3481 0.2137 0.036 Uiso 1 1 calc R . .
C5 C 0.2781(5) 0.27744(16) 0.27294(15) 0.0292(7) Uani 1 1 d . . .
H5 H 0.2821 0.3015 0.3102 0.035 Uiso 1 1 calc R . .
C6 C 0.4004(4) 0.18138(14) 0.33476(15) 0.0246(6) Uani 1 1 d . . .
C7 C 0.5124(4) 0.10515(15) 0.39516(14) 0.0248(6) Uani 1 1 d . . .
C8 C 0.5802(4) 0.03943(15) 0.41075(14) 0.0249(6) Uani 1 1 d . . .
C9 C 0.5258(5) -0.01096(17) 0.36908(16) 0.0334(8) Uani 1 1 d . . .
H9 H 0.4425 -0.0039 0.3323 0.040 Uiso 1 1 calc R . .
C10 C 0.5984(5) -0.07163(17) 0.38357(16) 0.0346(8) Uani 1 1 d . . .
H10 H 0.5605 -0.1055 0.3561 0.041 Uiso 1 1 calc R . .
C11 C 0.7680(5) -0.03567(16) 0.47569(15) 0.0302(7) Uani 1 1 d . . .
H11 H 0.8501 -0.0444 0.5124 0.036 Uiso 1 1 calc R . .
C12 C 0.7012(5) 0.02678(16) 0.46575(15) 0.0295(7) Uani 1 1 d . . .
H12 H 0.7366 0.0593 0.4951 0.035 Uiso 1 1 calc R . .
C13 C -0.0480(5) 0.30119(16) -0.08811(14) 0.0263(7) Uani 1 1 d . . .
C14 C -0.0846(4) 0.32959(15) -0.15426(14) 0.0237(6) Uani 1 1 d . A .
C15 C -0.1536(4) 0.29196(15) -0.20612(14) 0.0233(6) Uani 1 1 d . . .
H15 H -0.1800 0.2485 -0.2001 0.028 Uiso 1 1 calc R . .
C16 C -0.1840(4) 0.31826(14) -0.26729(14) 0.0225(6) Uani 1 1 d . A .
C17 C -0.2519(4) 0.27608(15) -0.32401(14) 0.0250(7) Uani 1 1 d . . .
C18 C -0.1456(4) 0.38359(15) -0.27577(14) 0.0246(6) Uani 1 1 d . . .
H18 H -0.1658 0.4019 -0.3162 0.029 Uiso 1 1 calc R A .
C19 C -0.0770(4) 0.42116(15) -0.22353(14) 0.0243(6) Uani 1 1 d . A .
C20 C -0.0464(4) 0.39487(15) -0.16335(14) 0.0246(6) Uani 1 1 d . . .
H20 H -0.0004 0.4206 -0.1288 0.030 Uiso 1 1 calc R A .
O15 O 0.5173(4) 0.08643(14) 0.07742(13) 0.0498(7) Uani 1 1 d . . .
H15A H 0.5195 0.0541 0.1023 0.075 Uiso 1 1 d R . .
H15B H 0.5712 0.1208 0.0923 0.075 Uiso 1 1 d R . .
O16 O 0.4686(5) 0.0207(2) 0.1848(2) 0.0851(12) Uani 1 1 d . . .
H16A H 0.4855 -0.0122 0.1621 0.128 Uiso 1 1 d R . .
H16B H 0.3854 0.0177 0.2105 0.128 Uiso 1 1 d R . .
O17 O 0.6513(5) 0.11934(15) 0.76366(16) 0.0659(9) Uani 1 1 d . . .
H17A H 0.6791 0.1537 0.7448 0.099 Uiso 1 1 d R . .
H17B H 0.7383 0.0909 0.7703 0.099 Uiso 1 1 d R . .
O18 O 0.6370(5) 0.14467(15) 0.89073(16) 0.0643(9) Uani 1 1 d . . .
H18A H 0.6548 0.1301 0.8543 0.096 Uiso 1 1 d R . .
H18B H 0.7146 0.1732 0.9070 0.096 Uiso 1 1 d R . .
O19 O 0.2709(7) 0.15187(19) 0.9260(2) 0.0976(13) Uani 1 1 d . . .
H19A H 0.3893 0.1510 0.9222 0.146 Uiso 1 1 d R . .
H19B H 0.2181 0.1888 0.9257 0.146 Uiso 1 1 d R . .

loop_
_atom_site_aniso_label
_atom_site_aniso_U_11
_atom_site_aniso_U_22
_atom_site_aniso_U_33
_atom_site_aniso_U_23
_atom_site_aniso_U_13
_atom_site_aniso_U_12
Cd1 0.03264(14) 0.02115(13) 0.01850(13) 0.00203(8) -0.00319(9) -0.00211(9)
Cd2 0.0519(2) 0.0372(2) 0.0406(2) -0.00453(17) 0.00404(18) -0.00303(17)
S1 0.0388(5) 0.0218(4) 0.0315(4) -0.0015(3) 0.0027(3) -0.0049(3)
O1 0.0337(12) 0.0238(11) 0.0199(10) 0.0029(9) -0.0009(9) 0.0051(9)
O2 0.0517(15) 0.0289(12) 0.0173(11) 0.0005(9) -0.0058(10) -0.0047(11)
O3 0.082(2) 0.0314(14) 0.0234(12) 0.0040(10) -0.0099(12) -0.0150(13)
O4 0.0606(16) 0.0242(13) 0.0277(12) -0.0057(10) 0.0006(11) -0.0017(11)
O5 0.0446(14) 0.0321(13) 0.0178(11) -0.0010(9) -0.0012(10) 0.0026(10)
O6 0.065(3) 0.036(2) 0.055(4) 0.004(2) 0.027(3) -0.010(2)
O7 0.067(4) 0.032(2) 0.045(2) -0.0104(15) -0.009(2) -0.012(2)
O8 0.049(2) 0.0306(19) 0.070(4) 0.002(2) -0.001(2) 0.0079(16)
O6' 0.039(13) 0.036(11) 0.024(12) 0.019(8) 0.005(10) -0.008(8)
O7' 0.039(8) 0.035(8) 0.036(7) -0.005(4) 0.008(5) 0.001(5)
O8' 0.036(13) 0.022(10) 0.038(14) 0.010(9) -0.011(10) -0.002(8)
O9 0.0411(13) 0.0268(12) 0.0329(13) 0.0006(10) 0.0047(10) 0.0002(10)
O10 0.0428(15) 0.0655(19) 0.0390(14) 0.0251(13) 0.0130(12) 0.0171(13)
O11 0.0421(13) 0.0316(13) 0.0217(11) 0.0016(9) 0.0000(10) -0.0061(10)
O12 0.098(3) 0.082(3) 0.0415(17) 0.0044(16) 0.0098(17) -0.029(2)
O13 0.0641(19) 0.064(2) 0.0517(18) 0.0120(15) 0.0124(15) 0.0199(16)
O14 0.0518(17) 0.0330(15) 0.0626(19) -0.0100(13) -0.0077(14) 0.0021(12)
N1 0.0323(14) 0.0238(14) 0.0212(13) 0.0028(10) -0.0016(11) 0.0016(11)
N2 0.0485(17) 0.0284(15) 0.0218(14) 0.0011(11) 0.0001(12) 0.0087(13)
N3 0.0459(17) 0.0282(15) 0.0212(13) 0.0035(12) -0.0007(12) 0.0098(12)
N4 0.0307(14) 0.0257(14) 0.0290(14) 0.0026(11) -0.0002(11) 0.0047(11)
C1 0.0242(15) 0.0253(16) 0.0223(15) 0.0042(12) 0.0022(12) 0.0000(12)
C2 0.0340(17) 0.0205(16) 0.0275(16) 0.0013(12) 0.0015(13) 0.0036(13)
C3 0.0357(17) 0.0272(17) 0.0222(15) -0.0019(13) -0.0005(13) 0.0030(14)
C4 0.0395(19) 0.0216(16) 0.0275(17) 0.0015(13) 0.0013(14) 0.0046(13)
C5 0.0396(18) 0.0249(17) 0.0224(15) -0.0009(13) 0.0007(13) 0.0024(14)
C6 0.0256(15) 0.0230(16) 0.0254(16) 0.0039(12) 0.0037(12) 0.0037(12)
C7 0.0253(15) 0.0293(17) 0.0193(14) 0.0058(13) 0.0004(12) 0.0031(13)
C8 0.0254(15) 0.0261(16) 0.0237(15) 0.0040(12) 0.0051(12) 0.0039(12)
C9 0.0364(19) 0.0356(19) 0.0256(17) 0.0020(14) -0.0069(14) 0.0062(15)
C10 0.0410(19) 0.0292(18) 0.0311(17) -0.0052(14) -0.0058(15) 0.0042(15)
C11 0.0338(17) 0.0281(17) 0.0265(16) 0.0037(13) -0.0058(13) 0.0042(14)
C12 0.0353(18) 0.0280(17) 0.0237(16) -0.0004(13) -0.0029(13) 0.0016(14)
C13 0.0302(16) 0.0272(17) 0.0203(15) 0.0014(13) -0.0015(12) -0.0005(13)
C14 0.0241(15) 0.0280(16) 0.0183(15) -0.0004(12) -0.0004(12) 0.0019(12)
C15 0.0260(15) 0.0216(15) 0.0220(15) -0.0006(12) 0.0016(12) 0.0012(12)
C16 0.0226(15) 0.0247(16) 0.0197(15) -0.0004(12) 0.0005(12) 0.0018(12)
C17 0.0268(16) 0.0266(17) 0.0215(15) -0.0047(13) 0.0029(12) 0.0026(12)
C18 0.0282(16) 0.0259(16) 0.0192(14) 0.0019(12) 0.0010(12) 0.0018(12)
C19 0.0264(15) 0.0219(16) 0.0248(15) -0.0021(12) 0.0032(12) 0.0001(12)
C20 0.0266(15) 0.0272(16) 0.0196(14) -0.0050(12) 0.0007(12) 0.0014(12)
O15 0.0516(16) 0.0422(16) 0.0545(17) -0.0045(13) 0.0018(13) -0.0084(13)
O16 0.056(2) 0.093(3) 0.105(3) 0.044(2) 0.008(2) -0.0050(19)
O17 0.077(2) 0.0478(18) 0.077(2) 0.0126(16) 0.0228(18) 0.0102(16)
O18 0.084(2) 0.0463(18) 0.0598(19) 0.0023(15) -0.0048(17) -0.0142(16)
O19 0.124(4) 0.056(2) 0.121(4) 0.015(2) 0.044(3) -0.004(2)

loop_
_atom_type_symbol
_atom_type_description
_atom_type_scat_dispersion_real
_atom_type_scat_dispersion_imag
_atom_type_scat_source
C C 0.0033 0.0016 'International Tables Vol C Tables 4.2.6.8 and 6.1.1.4'
H H 0.0000 0.0000 'International Tables Vol C Tables 4.2.6.8 and 6.1.1.4'
N N 0.0061 0.0033 'International Tables Vol C Tables 4.2.6.8 and 6.1.1.4'
O O 0.0106 0.0060 'International Tables Vol C Tables 4.2.6.8 and 6.1.1.4'
S S 0.1246 0.1234 'International Tables Vol C Tables 4.2.6.8 and 6.1.1.4'
Cd Cd -0.8075 1.2024 'International Tables Vol C Tables 4.2.6.8 and 6.1.1.4'

loop_
_geom_angle_atom_site_label_1
_geom_angle_atom_site_label_2
_geom_angle_atom_site_label_3
_geom_angle
_geom_angle_site_symmetry_1
_geom_angle_site_symmetry_3
O2 Cd1 N4 88.02(9) . 2_655
O2 Cd1 N1 169.71(9) . .
N4 Cd1 N1 102.19(9) 2_655 .
O2 Cd1 O11 86.24(8) . .
N4 Cd1 O11 174.25(8) 2_655 .
N1 Cd1 O11 83.54(8) . .
O2 Cd1 O10 96.85(9) . .
N4 Cd1 O10 87.38(10) 2_655 .
N1 Cd1 O10 82.50(9) . .
O11 Cd1 O10 92.99(10) . .
O2 Cd1 O9 94.20(9) . .
N4 Cd1 O9 87.41(9) 2_655 .
N1 Cd1 O9 87.62(9) . .
O11 Cd1 O9 93.32(8) . .
O10 Cd1 O9 167.61(9) . .
O13 Cd2 O13 180.000(1) 3_575 .
O13 Cd2 O12 91.24(13) 3_575 3_575
O13 Cd2 O12 88.76(13) . 3_575
O13 Cd2 O12 88.76(13) 3_575 .
O13 Cd2 O12 91.24(13) . .
O12 Cd2 O12 180.000(1) 3_575 .
O13 Cd2 O14 91.91(11) 3_575 .
O13 Cd2 O14 88.09(11) . .
O12 Cd2 O14 89.84(12) 3_575 .
O12 Cd2 O14 90.16(12) . .
O13 Cd2 O14 88.09(11) 3_575 3_575
O13 Cd2 O14 91.91(11) . 3_575
O12 Cd2 O14 90.16(12) 3_575 3_575
O12 Cd2 O14 89.84(12) . 3_575
O14 Cd2 O14 180.000(1) . 3_575
O8' S1 O7' 119.2(12) . .
O8' S1 O7 136.0(12) . .
O8' S1 O6 81.5(13) . .
O7' S1 O6 131.0(11) . .
O7 S1 O6 112.74(18) . .
O7' S1 O8 91.2(9) . .
O7 S1 O8 111.95(17) . .
O6 S1 O8 111.93(16) . .
O8' S1 O6' 111.7(9) . .
O7' S1 O6' 108.9(8) . .
O7 S1 O6' 87.3(8) . .
O8 S1 O6' 140.6(9) . .
O8' S1 C19 108.9(9) . .
O7' S1 C19 106.6(12) . .
O7 S1 C19 106.2(2) . .
O6 S1 C19 106.77(19) . .
O8 S1 C19 106.8(2) . .
O6' S1 C19 99.6(8) . .
C7 O1 C6 102.8(2) . .
C13 O2 Cd1 129.3(2) . .
Cd1 O9 H9A 108.4 . .
Cd1 O9 H9B 102.9 . .
H9A O9 H9B 117.2 . .
Cd1 O10 H10A 124.9 . .
Cd1 O10 H10B 113.1 . .
H10A O10 H10B 117.1 . .
Cd1 O11 H11A 111.6 . .
Cd1 O11 H11B 96.3 . .
H11A O11 H11B 117.0 . .
Cd2 O12 H12A 122.2 . .
Cd2 O12 H12B 126.1 . .
H12A O12 H12B 102.7 . .
Cd2 O13 H13A 113.7 . .
Cd2 O13 H13B 119.4 . .
H13A O13 H13B 117.0 . .
Cd2 O14 H14A 116.5 . .
Cd2 O14 H14B 106.8 . .
H14A O14 H14B 117.1 . .
C4 N1 C3 117.2(3) . .
C4 N1 Cd1 127.0(2) . .
C3 N1 Cd1 115.8(2) . .
C6 N2 N3 106.1(3) . .
C7 N3 N2 106.5(3) . .
C11 N4 C10 118.1(3) . .
C11 N4 Cd1 123.5(2) . 2_645
C10 N4 Cd1 117.9(2) . 2_645
C2 C1 C5 118.8(3) . .
C2 C1 C6 120.4(3) . .
C5 C1 C6 120.8(3) . .
C3 C2 C1 118.7(3) . .
C3 C2 H2 120.6 . .
C1 C2 H2 120.6 . .
N1 C3 C2 123.3(3) . .
N1 C3 H3 118.3 . .
C2 C3 H3 118.3 . .
N1 C4 C5 123.5(3) . .
N1 C4 H4 118.3 . .
C5 C4 H4 118.3 . .
C4 C5 C1 118.4(3) . .
C4 C5 H5 120.8 . .
C1 C5 H5 120.8 . .
N2 C6 O1 112.2(3) . .
N2 C6 C1 129.8(3) . .
O1 C6 C1 117.9(3) . .
N3 C7 O1 112.4(3) . .
N3 C7 C8 130.3(3) . .
O1 C7 C8 117.3(3) . .
C12 C8 C9 119.2(3) . .
C12 C8 C7 121.1(3) . .
C9 C8 C7 119.7(3) . .
C10 C9 C8 118.4(3) . .
C10 C9 H9 120.8 . .
C8 C9 H9 120.8 . .
N4 C10 C9 123.0(3) . .
N4 C10 H10 118.5 . .
C9 C10 H10 118.5 . .
N4 C11 C12 123.2(3) . .
N4 C11 H11 118.4 . .
C12 C11 H11 118.4 . .
C11 C12 C8 118.0(3) . .
C11 C12 H12 121.0 . .
C8 C12 H12 121.0 . .
O3 C13 O2 125.5(3) . .
O3 C13 C14 117.8(3) . .
O2 C13 C14 116.7(3) . .
C15 C14 C20 119.4(3) . .
C15 C14 C13 121.3(3) . .
C20 C14 C13 119.3(3) . .
C14 C15 C16 121.0(3) . .
C14 C15 H15 119.5 . .
C16 C15 H15 119.5 . .
C18 C16 C15 119.1(3) . .
C18 C16 C17 120.3(3) . .
C15 C16 C17 120.6(3) . .
O4 C17 O5 123.3(3) . .
O4 C17 C16 118.1(3) . .
O5 C17 C16 118.6(3) . .
C19 C18 C16 119.6(3) . .
C19 C18 H18 120.2 . .
C16 C18 H18 120.2 . .
C20 C19 C18 121.0(3) . .
C20 C19 S1 118.8(2) . .
C18 C19 S1 120.2(2) . .
C19 C20 C14 119.8(3) . .
C19 C20 H20 120.1 . .
C14 C20 H20 120.1 . .
H15A O15 H15B 117.1 . .
H16A O16 H16B 117.2 . .
H17A O17 H17B 117.1 . .
H18A O18 H18B 117.1 . .
H19A O19 H19B 117.0 . .

loop_
_geom_bond_atom_site_label_1
_geom_bond_atom_site_label_2
_geom_bond_distance
_geom_bond_site_symmetry_2
Cd1 O2 2.253(2) .
Cd1 N4 2.335(3) 2_655
Cd1 N1 2.337(2) .
Cd1 O11 2.342(2) .
Cd1 O10 2.347(3) .
Cd1 O9 2.347(2) .
Cd2 O13 2.217(3) 3_575
Cd2 O13 2.217(3) .
Cd2 O12 2.233(3) 3_575
Cd2 O12 2.233(3) .
Cd2 O14 2.243(3) .
Cd2 O14 2.243(3) 3_575
S1 O8' 1.372(16) .
S1 O7' 1.42(2) .
S1 O7 1.444(3) .
S1 O6 1.444(4) .
S1 O8 1.457(4) .
S1 O6' 1.540(19) .
S1 C19 1.780(3) .
O1 C7 1.356(4) .
O1 C6 1.360(4) .
O2 C13 1.256(4) .
O3 C13 1.243(4) .
O4 C17 1.247(4) .
O5 C17 1.262(4) .
O9 H9A 0.8498 .
O9 H9B 0.8502 .
O10 H10A 0.8497 .
O10 H10B 0.8500 .
O11 H11A 0.8501 .
O11 H11B 0.8500 .
O12 H12A 0.8958 .
O12 H12B 0.8995 .
O13 H13A 0.8499 .
O13 H13B 0.8502 .
O14 H14A 0.8502 .
O14 H14B 0.8502 .
N1 C4 1.335(4) .
N1 C3 1.345(4) .
N2 C6 1.287(4) .
N2 N3 1.402(4) .
N3 C7 1.280(4) .
N4 C11 1.334(4) .
N4 C10 1.334(4) .
N4 Cd1 2.335(3) 2_645
C1 C2 1.377(5) .
C1 C5 1.394(5) .
C1 C6 1.455(4) .
C2 C3 1.371(5) .
C2 H2 0.9300 .
C3 H3 0.9300 .
C4 C5 1.373(5) .
C4 H4 0.9300 .
C5 H5 0.9300 .
C7 C8 1.466(4) .
C8 C12 1.384(4) .
C8 C9 1.389(5) .
C9 C10 1.376(5) .
C9 H9 0.9300 .
C10 H10 0.9300 .
C11 C12 1.383(5) .
C11 H11 0.9300 .
C12 H12 0.9300 .
C13 C14 1.511(4) .
C14 C15 1.385(4) .
C14 C20 1.395(5) .
C15 C16 1.396(4) .
C15 H15 0.9300 .
C16 C18 1.394(4) .
C16 C17 1.515(4) .
C18 C19 1.390(4) .
C18 H18 0.9300 .
C19 C20 1.377(4) .
C20 H20 0.9300 .
O15 H15A 0.8501 .
O15 H15B 0.8498 .
O16 H16A 0.8496 .
O16 H16B 0.8486 .
O17 H17A 0.8496 .
O17 H17B 0.8502 .
O18 H18A 0.8501 .
O18 H18B 0.8501 .
O19 H19A 0.8501 .
O19 H19B 0.8499 .

loop_
_geom_torsion_atom_site_label_1
_geom_torsion_atom_site_label_2
_geom_torsion_atom_site_label_3
_geom_torsion_atom_site_label_4
_geom_torsion
_geom_torsion_site_symmetry_1
N4 Cd1 O2 C13 169.7(3) 2_655
N1 Cd1 O2 C13 -3.2(7) .
O11 Cd1 O2 C13 -10.0(3) .
O10 Cd1 O2 C13 82.6(3) .
O9 Cd1 O2 C13 -103.1(3) .
O2 Cd1 N1 C4 -147.0(5) .
N4 Cd1 N1 C4 40.3(3) 2_655
O11 Cd1 N1 C4 -140.1(3) .
O10 Cd1 N1 C4 126.0(3) .
O9 Cd1 N1 C4 -46.5(3) .
O2 Cd1 N1 C3 34.7(6) .
N4 Cd1 N1 C3 -138.0(2) 2_655
O11 Cd1 N1 C3 41.5(2) .
O10 Cd1 N1 C3 -52.4(2) .
O9 Cd1 N1 C3 135.1(2) .
C6 N2 N3 C7 0.2(4) .
C5 C1 C2 C3 1.5(5) .
C6 C1 C2 C3 -177.4(3) .
C4 N1 C3 C2 -0.7(5) .
Cd1 N1 C3 C2 177.8(3) .
C1 C2 C3 N1 -0.8(5) .
C3 N1 C4 C5 1.5(5) .
Cd1 N1 C4 C5 -176.8(3) .
N1 C4 C5 C1 -0.8(5) .
C2 C1 C5 C4 -0.8(5) .
C6 C1 C5 C4 178.1(3) .
N3 N2 C6 O1 0.3(4) .
N3 N2 C6 C1 -177.3(3) .
C7 O1 C6 N2 -0.7(3) .
C7 O1 C6 C1 177.2(3) .
C2 C1 C6 N2 175.1(3) .
C5 C1 C6 N2 -3.8(5) .
C2 C1 C6 O1 -2.4(4) .
C5 C1 C6 O1 178.8(3) .
N2 N3 C7 O1 -0.6(4) .
N2 N3 C7 C8 178.8(3) .
C6 O1 C7 N3 0.8(3) .
C6 O1 C7 C8 -178.7(3) .
N3 C7 C8 C12 -19.7(5) .
O1 C7 C8 C12 159.7(3) .
N3 C7 C8 C9 161.8(3) .
O1 C7 C8 C9 -18.8(4) .
C12 C8 C9 C10 -1.4(5) .
C7 C8 C9 C10 177.2(3) .
C11 N4 C10 C9 2.6(5) .
Cd1 N4 C10 C9 -169.3(3) 2_645
C8 C9 C10 N4 -1.0(6) .
C10 N4 C11 C12 -1.9(5) .
Cd1 N4 C11 C12 169.5(3) 2_645
N4 C11 C12 C8 -0.5(5) .
C9 C8 C12 C11 2.1(5) .
C7 C8 C12 C11 -176.5(3) .
Cd1 O2 C13 O3 2.8(5) .
Cd1 O2 C13 C14 -175.0(2) .
O3 C13 C14 C15 -3.8(5) .
O2 C13 C14 C15 174.1(3) .
O3 C13 C14 C20 176.9(3) .
O2 C13 C14 C20 -5.2(4) .
C20 C14 C15 C16 0.5(5) .
C13 C14 C15 C16 -178.9(3) .
C14 C15 C16 C18 -0.6(4) .
C14 C15 C16 C17 177.6(3) .
C18 C16 C17 O4 171.9(3) .
C15 C16 C17 O4 -6.3(4) .
C18 C16 C17 O5 -7.5(4) .
C15 C16 C17 O5 174.4(3) .
C15 C16 C18 C19 0.4(4) .
C17 C16 C18 C19 -177.8(3) .
C16 C18 C19 C20 -0.1(5) .
C16 C18 C19 S1 -179.7(2) .
O8' S1 C19 C20 -145.3(18) .
O7' S1 C19 C20 -15.4(12) .
O7 S1 C19 C20 7.7(4) .
O6 S1 C19 C20 128.2(4) .
O8 S1 C19 C20 -111.9(4) .
O6' S1 C19 C20 97.7(12) .
O8' S1 C19 C18 34.4(18) .
O7' S1 C19 C18 164.2(12) .
O7 S1 C19 C18 -172.6(4) .
O6 S1 C19 C18 -52.1(5) .
O8 S1 C19 C18 67.8(4) .
O6' S1 C19 C18 -82.6(12) .
C18 C19 C20 C14 -0.1(5) .
S1 C19 C20 C14 179.6(2) .
C15 C14 C20 C19 -0.1(5) .
C13 C14 C20 C19 179.2(3) .
